data_4502482
loop_
_publ_author_name
'Kundu, Nabanita'
'Audhya, Anandalok'
'Abtab, Sk Md Towsif'
'Ghosh, Sanjib'
'Tiekink, Edward R. T.'
'Chaudhury, Muktimoy'

_publ_section_title
;
 Anion-Controlled Assembly of Silver(I) Complexes of Multiring
 Heterocyclic Ligands: A Structural and Photophysical Study
;
_journal_issue 3
_journal_name_full 'Crystal Growth &amp; Design'
_journal_page_first 1269
_journal_paper_doi 10.1021/cg901288h
_journal_volume 10
_journal_year 2010
_chemical_formula_moiety '2(C24 H16 Ag N4 S2), 2 (Cl O4), 0.5 (C2 H6 O)'
_chemical_formula_sum 'C49 H35 Ag2 Cl2 N8 O8.5 S4'
_chemical_formula_weight 1286.77
_chemical_name_systematic
; 
 ? 
;
_space_group_IT_number 14
_symmetry_cell_setting monoclinic
_symmetry_space_group_name_Hall '-P 2ybc'
_symmetry_space_group_name_H-M 'P 1 21/c 1'
_atom_sites_solution_hydrogens geom
_atom_sites_solution_primary direct
_atom_sites_solution_secondary difmap
_audit_creation_method SHELXL-97
_cell_angle_alpha 90
_cell_angle_beta 94.909(1)
_cell_angle_gamma 90
_cell_formula_units_Z 4
_cell_length_a 11.7893(5)
_cell_length_b 16.9090(7)
_cell_length_c 24.3902(11)
_cell_measurement_reflns_used 6318
_cell_measurement_temperature 223(2)
_cell_measurement_theta_max 23.6
_cell_measurement_theta_min 2.3
_cell_volume 4844.2(4)
_computing_cell_refinement 'SAINT (Bruker, 2000)'
_computing_data_collection 'SMART (Bruker, 2000)'
_computing_data_reduction SAINT
_computing_molecular_graphics 'ORTEPII (Johnson, 1976)'
_computing_publication_material 'SHELXL-97 (Sheldrick, 1997)'
_computing_structure_refinement 'SHELXL-97 (Sheldrick, 1997)'
_computing_structure_solution 'PATTY in DIRDIF92 (Beurskens et al., 1992)'
_diffrn_ambient_temperature 223(2)
_diffrn_measured_fraction_theta_full 1.000
_diffrn_measured_fraction_theta_max 1.000
_diffrn_measurement_device_type 'Bruker AXS SMART CCD'
_diffrn_measurement_method '\w scans'
_diffrn_radiation_monochromator graphite
_diffrn_radiation_source 'fine-focus sealed tube'
_diffrn_radiation_type MoK\a
_diffrn_radiation_wavelength 0.71069
_diffrn_reflns_av_R_equivalents 0.035
_diffrn_reflns_av_sigmaI/netI 0.050
_diffrn_reflns_limit_h_max 13
_diffrn_reflns_limit_h_min -15
_diffrn_reflns_limit_k_max 21
_diffrn_reflns_limit_k_min -21
_diffrn_reflns_limit_l_max 31
_diffrn_reflns_limit_l_min -17
_diffrn_reflns_number 34270
_diffrn_reflns_theta_full 27.5
_diffrn_reflns_theta_max 27.50
_diffrn_reflns_theta_min 1.47
_diffrn_standards_decay_% 0
_diffrn_standards_number 0
_exptl_absorpt_coefficient_mu 1.158
_exptl_absorpt_correction_T_max 1
_exptl_absorpt_correction_T_min 0.933
_exptl_absorpt_correction_type multi-scan
_exptl_absorpt_process_details 'SADABS (Bruker, 2000)'
_exptl_crystal_colour pale-yellow
_exptl_crystal_density_diffrn 1.764
_exptl_crystal_density_method 'not measured'
_exptl_crystal_description block
_exptl_crystal_F_000 2580
_exptl_crystal_size_max 0.15
_exptl_crystal_size_mid 0.11
_exptl_crystal_size_min 0.10
_refine_diff_density_max 0.96
_refine_diff_density_min -0.40
_refine_diff_density_rms 0.106
_refine_ls_extinction_method none
_refine_ls_goodness_of_fit_ref 1.10
_refine_ls_hydrogen_treatment constr
_refine_ls_matrix_type full
_refine_ls_number_parameters 713
_refine_ls_number_reflns 11123
_refine_ls_number_restraints 0
_refine_ls_restrained_S_all 1.10
_refine_ls_R_factor_all 0.080
_refine_ls_R_factor_gt 0.058
_refine_ls_shift/su_max 0.001
_refine_ls_shift/su_mean 0.000
_refine_ls_structure_factor_coef Fsqd
_refine_ls_weighting_details 'calc w=1/[\s^2^(Fo^2^)+(0.0641P)^2^+9.5992P] where P=(Fo^2^+2Fc^2^)/3'
_refine_ls_weighting_scheme calc
_refine_ls_wR_factor_gt 0.148
_refine_ls_wR_factor_ref 0.160
_reflns_number_gt 8295
_reflns_number_total 11123
_reflns_threshold_expression I>2\s(I)
_cod_data_source_file cg901288h_si_001.cif
_cod_data_source_block 2a
_cod_original_sg_symbol_Hall '-P 2ybc  '
_cod_original_sg_symbol_H-M 'P 21/c'
_cod_database_code 4502482

loop_
_symmetry_equiv_pos_as_xyz
'x, y, z'
'-x, y+1/2, -z+1/2'
'-x, -y, -z'
'x, -y-1/2, z-1/2'

loop_
_atom_site_label
_atom_site_type_symbol
_atom_site_fract_x
_atom_site_fract_y
_atom_site_fract_z
_atom_site_U_iso_or_equiv
_atom_site_adp_type
_atom_site_occupancy
_atom_site_symmetry_multiplicity
_atom_site_calc_flag
_atom_site_refinement_flags
_atom_site_disorder_assembly
_atom_site_disorder_group
Ag1 Ag 0.56573(4) 0.16694(3) 0.441136(16) 0.05358(14) Uani 1 1 d . . .
Ag2 Ag 0.92498(4) 0.42078(3) 0.500267(17) 0.05145(13) Uani 1 1 d . . .
Cl1 Cl 0.23927(10) 0.11853(7) 0.41259(5) 0.0437(3) Uani 1 1 d . . .
Cl2 Cl 0.27130(9) 0.09906(7) 0.03590(5) 0.0384(2) Uani 1 1 d . . .
S1 S 0.55947(16) 0.12621(12) 0.14029(7) 0.0386(6) Uani 0.651(5) 1 d P A 1
N2 N 0.7188(5) 0.2276(4) 0.1641(2) 0.0323(12) Uani 0.651(5) 1 d P A 1
S5 S 0.7679(3) 0.2609(2) 0.16982(15) 0.0397(12) Uiso 0.349(5) 1 d P A 2
N9 N 0.6114(12) 0.1529(8) 0.1520(5) 0.038(3) Uiso 0.349(5) 1 d P A 2
S2 S 0.58036(15) 0.06435(10) 0.73858(6) 0.0422(6) Uani 0.858(7) 1 d P B 1
N4 N 0.4246(6) 0.1709(4) 0.7211(2) 0.0398(11) Uani 0.858(7) 1 d P B 1
S6 S 0.3840(10) 0.1947(7) 0.7206(5) 0.042(3) Uiso 0.142(7) 1 d P B 2
N10 N 0.534(4) 0.093(3) 0.7242(18) 0.052(8) Uiso 0.142(7) 1 d P B 2
S3 S 0.91554(13) 0.43215(9) 0.19917(6) 0.0448(5) Uani 0.913(6) 1 d P C 1
N6 N 1.0545(5) 0.3173(3) 0.2247(2) 0.0399(10) Uani 0.913(6) 1 d P C 1
S7 S 1.0982(17) 0.2937(12) 0.2332(8) 0.047(5) Uiso 0.087(6) 1 d P C 2
N11 N 0.964(4) 0.404(3) 0.217(2) 0.032(10) Uiso 0.087(6) 1 d P C 2
S4 S 0.94691(13) 0.37010(9) 0.80237(6) 0.0385(5) Uani 0.780(5) 1 d P D 1
N8 N 0.7942(4) 0.4768(3) 0.7789(2) 0.0377(11) Uani 0.780(5) 1 d P D 1
S8 S 0.7478(6) 0.5133(4) 0.7772(3) 0.045(2) Uiso 0.220(5) 1 d P D 2
N12 N 0.8964(18) 0.4003(12) 0.7917(8) 0.038(4) Uiso 0.220(5) 1 d P D 2
O1 O 0.3492(6) 0.1299(8) 0.4194(5) 0.211(5) Uani 1 1 d . . .
O2 O 0.2077(9) 0.0630(5) 0.4487(4) 0.202(5) Uani 1 1 d . . .
O3 O 0.1660(7) 0.1790(4) 0.4072(5) 0.188(4) Uani 1 1 d . . .
O4 O 0.2300(12) 0.0766(8) 0.3652(4) 0.260(7) Uani 1 1 d . . .
O5 O 0.2799(5) 0.1410(3) 0.0861(2) 0.0967(17) Uani 1 1 d . . .
O6 O 0.3318(8) 0.0285(4) 0.0414(3) 0.163(3) Uani 1 1 d . . .
O7 O 0.3148(7) 0.1449(4) -0.0041(3) 0.132(3) Uani 1 1 d . . .
O8 O 0.1604(4) 0.0786(5) 0.0210(3) 0.143(3) Uani 1 1 d . . .
O9 O 0.2981(5) 0.0688(3) 0.1924(2) 0.0309(12) Uani 0.50 1 d P . .
H9 H 0.2702 0.0831 0.1616 0.046 Uiso 0.50 1 calc PR . .
N1 N 0.5905(3) 0.1860(2) 0.35653(16) 0.0399(9) Uani 1 1 d . . .
N3 N 0.5383(3) 0.1463(2) 0.52557(16) 0.0410(9) Uani 1 1 d . . .
N5 N 0.9354(3) 0.3872(2) 0.41609(17) 0.0433(9) Uani 1 1 d . . .
N7 N 0.9157(3) 0.4401(2) 0.58665(17) 0.0424(9) Uani 1 1 d . . .
C1 C 0.5313(4) 0.1406(3) 0.3197(2) 0.0492(12) Uani 1 1 d . . .
H1 H 0.4761 0.1065 0.3322 0.059 Uiso 1 1 calc R . .
C2 C 0.5467(4) 0.1408(3) 0.2644(2) 0.0477(12) Uani 1 1 d . . .
H2 H 0.5024 0.1080 0.2399 0.057 Uiso 1 1 calc R . .
C3 C 0.6282(4) 0.1900(3) 0.24558(18) 0.0358(9) Uani 1 1 d . A .
C4 C 0.6897(4) 0.2373(3) 0.2830(2) 0.0388(10) Uani 1 1 d . . .
H4 H 0.7455 0.2719 0.2716 0.047 Uiso 1 1 calc R . .
C5 C 0.6684(4) 0.2333(3) 0.3376(2) 0.0403(10) Uani 1 1 d . . .
H5 H 0.7113 0.2658 0.3629 0.048 Uiso 1 1 calc R . .
C6 C 0.6493(4) 0.1902(3) 0.18640(18) 0.0362(10) Uani 1 1 d . . .
C7 C 0.6408(4) 0.1617(3) 0.0913(2) 0.0498(13) Uani 1 1 d . . .
C8 C 0.6234(5) 0.1370(3) 0.0370(3) 0.0626(17) Uani 1 1 d . A .
H8 H 0.5674 0.0991 0.0262 0.075 Uiso 1 1 calc R . .
C9 C 0.6900(5) 0.1691(4) -0.0006(2) 0.0574(15) Uani 1 1 d . . .
H9A H 0.6796 0.1532 -0.0376 0.069 Uiso 1 1 calc R A .
C10 C 0.7712(5) 0.2239(3) 0.0149(2) 0.0555(15) Uani 1 1 d . A .
H10 H 0.8156 0.2448 -0.0119 0.067 Uiso 1 1 calc R . .
C11 C 0.7898(4) 0.2490(3) 0.0672(3) 0.0532(14) Uani 1 1 d . . .
H11 H 0.8459 0.2872 0.0767 0.064 Uiso 1 1 calc R A .
C12 C 0.7255(5) 0.2178(3) 0.10690(19) 0.0463(12) Uani 1 1 d . A .
C13 C 0.5999(4) 0.0951(3) 0.5576(2) 0.0472(12) Uani 1 1 d . . .
H13 H 0.6528 0.0628 0.5414 0.057 Uiso 1 1 calc R . .
C14 C 0.5894(4) 0.0876(3) 0.6131(2) 0.0441(11) Uani 1 1 d . . .
H14 H 0.6342 0.0508 0.6342 0.053 Uiso 1 1 calc R . .
C15 C 0.5115(4) 0.1352(3) 0.63763(18) 0.0347(9) Uani 1 1 d . B .
C16 C 0.4471(4) 0.1872(3) 0.6043(2) 0.0398(10) Uani 1 1 d . . .
H16 H 0.3929 0.2198 0.6191 0.048 Uiso 1 1 calc R . .
C17 C 0.4631(4) 0.1910(3) 0.5487(2) 0.0442(11) Uani 1 1 d . . .
H17 H 0.4188 0.2267 0.5265 0.053 Uiso 1 1 calc R . .
C18 C 0.4966(4) 0.1302(3) 0.69646(19) 0.0368(10) Uani 1 1 d . . .
C19 C 0.5073(4) 0.0963(3) 0.7926(2) 0.0437(11) Uani 1 1 d . . .
C20 C 0.5235(5) 0.0699(4) 0.8477(3) 0.0614(16) Uani 1 1 d . B .
H20 H 0.5774 0.0310 0.8590 0.074 Uiso 1 1 calc R . .
C21 C 0.4536(6) 0.1059(4) 0.8845(2) 0.0636(17) Uani 1 1 d . . .
H21 H 0.4605 0.0899 0.9216 0.076 Uiso 1 1 calc R B .
C22 C 0.3767(6) 0.1627(4) 0.8685(3) 0.0661(17) Uani 1 1 d . B .
H22 H 0.3327 0.1856 0.8946 0.079 Uiso 1 1 calc R . .
C23 C 0.3619(5) 0.1870(4) 0.8154(3) 0.0620(15) Uani 1 1 d . . .
H23 H 0.3080 0.2262 0.8046 0.074 Uiso 1 1 calc R B .
C24 C 0.4283(4) 0.1527(3) 0.7773(2) 0.0428(11) Uani 1 1 d . B .
C25 C 1.0137(4) 0.3377(3) 0.3989(2) 0.0452(11) Uani 1 1 d . . .
H25 H 1.0601 0.3097 0.4255 0.054 Uiso 1 1 calc R . .
C26 C 1.0297(4) 0.3258(3) 0.3438(2) 0.0418(11) Uani 1 1 d . . .
H26 H 1.0840 0.2892 0.3335 0.050 Uiso 1 1 calc R . .
C27 C 0.9648(4) 0.3685(3) 0.3040(2) 0.0372(10) Uani 1 1 d . C .
C28 C 0.8804(4) 0.4181(3) 0.3221(2) 0.0452(11) Uani 1 1 d . . .
H28 H 0.8314 0.4461 0.2965 0.054 Uiso 1 1 calc R . .
C29 C 0.8700(4) 0.4256(3) 0.3772(2) 0.0454(11) Uani 1 1 d . . .
H29 H 0.8135 0.4597 0.3885 0.055 Uiso 1 1 calc R . .
C30 C 0.9848(4) 0.3648(3) 0.2460(2) 0.0402(11) Uani 1 1 d . . .
C31 C 0.9918(4) 0.3924(3) 0.1488(2) 0.0463(12) Uani 1 1 d . . .
C32 C 0.9879(5) 0.4153(3) 0.0930(2) 0.0559(14) Uani 1 1 d . C .
H32 H 0.9402 0.4565 0.0790 0.067 Uiso 1 1 calc R . .
C33 C 1.0567(5) 0.3751(4) 0.0602(2) 0.0619(16) Uani 1 1 d . . .
H33 H 1.0570 0.3895 0.0230 0.074 Uiso 1 1 calc R C .
C34 C 1.1260(5) 0.3136(4) 0.0806(3) 0.0625(16) Uani 1 1 d . C .
H34 H 1.1714 0.2866 0.0569 0.075 Uiso 1 1 calc R . .
C35 C 1.1290(5) 0.2921(3) 0.1342(2) 0.0562(14) Uani 1 1 d . . .
H35 H 1.1767 0.2506 0.1476 0.067 Uiso 1 1 calc R C .
C36 C 1.0622(4) 0.3312(3) 0.1691(2) 0.0441(11) Uani 1 1 d . C .
C37 C 0.8374(4) 0.4855(3) 0.6069(2) 0.0436(11) Uani 1 1 d . . .
H37 H 0.7927 0.5184 0.5827 0.052 Uiso 1 1 calc R . .
C38 C 0.8190(4) 0.4863(3) 0.6622(2) 0.0441(11) Uani 1 1 d . . .
H38 H 0.7638 0.5200 0.6751 0.053 Uiso 1 1 calc R . .
C39 C 0.8822(4) 0.4371(3) 0.6983(2) 0.0396(10) Uani 1 1 d . D .
C40 C 0.9629(4) 0.3888(3) 0.6764(2) 0.0500(13) Uani 1 1 d . . .
H40 H 1.0068 0.3538 0.6994 0.060 Uiso 1 1 calc R . .
C41 C 0.9783(4) 0.3926(3) 0.6212(2) 0.0517(13) Uani 1 1 d . . .
H41 H 1.0346 0.3607 0.6073 0.062 Uiso 1 1 calc R . .
C42 C 0.8637(4) 0.4359(3) 0.7567(2) 0.0405(11) Uani 1 1 d . . .
C43 C 0.8715(4) 0.4083(3) 0.8536(2) 0.0447(11) Uani 1 1 d . . .
C44 C 0.8845(5) 0.3864(3) 0.9094(3) 0.0562(15) Uani 1 1 d . D .
H44 H 0.9367 0.3473 0.9223 0.067 Uiso 1 1 calc R . .
C45 C 0.8166(5) 0.4253(4) 0.9447(2) 0.0575(15) Uani 1 1 d . . .
H45 H 0.8238 0.4126 0.9824 0.069 Uiso 1 1 calc R D .
C46 C 0.7406(5) 0.4810(4) 0.9261(3) 0.0591(15) Uani 1 1 d . D .
H46 H 0.6958 0.5062 0.9509 0.071 Uiso 1 1 calc R . .
C47 C 0.7279(5) 0.5010(3) 0.8729(3) 0.0588(15) Uani 1 1 d . . .
H47 H 0.6744 0.5398 0.8608 0.071 Uiso 1 1 calc R D .
C48 C 0.7925(4) 0.4652(3) 0.8357(2) 0.0449(11) Uani 1 1 d . D .
C49 C 0.2590(9) 0.1141(9) 0.2305(6) 0.073(4) Uani 0.50 1 d P . .
H49A H 0.3345 0.1300 0.2466 0.088 Uiso 0.50 1 calc PR . .
H49B H 0.2393 0.0699 0.2539 0.088 Uiso 0.50 1 calc PR . .
C50 C 0.1962(12) 0.1750(9) 0.2614(6) 0.077(4) Uani 0.50 1 d P . .
H50A H 0.2052 0.1633 0.3004 0.115 Uiso 0.50 1 calc PR . .
H50B H 0.1160 0.1740 0.2486 0.115 Uiso 0.50 1 calc PR . .
H50C H 0.2270 0.2271 0.2549 0.115 Uiso 0.50 1 calc PR . .

loop_
_atom_site_aniso_label
_atom_site_aniso_U_11
_atom_site_aniso_U_22
_atom_site_aniso_U_33
_atom_site_aniso_U_23
_atom_site_aniso_U_13
_atom_site_aniso_U_12
Ag1 0.0656(3) 0.0666(3) 0.0299(2) 0.00518(18) 0.01203(18) 0.0002(2)
Ag2 0.0601(3) 0.0550(3) 0.0399(2) -0.00351(18) 0.00796(18) -0.00955(19)
Cl1 0.0367(6) 0.0507(7) 0.0440(6) 0.0054(5) 0.0059(5) -0.0016(5)
Cl2 0.0386(6) 0.0438(6) 0.0332(5) -0.0045(4) 0.0056(4) -0.0087(4)
S1 0.0356(11) 0.0483(11) 0.0323(10) -0.0041(8) 0.0053(7) -0.0152(8)
N2 0.031(3) 0.034(3) 0.031(3) -0.005(2) 0.004(2) -0.008(3)
S2 0.0471(10) 0.0470(9) 0.0326(8) 0.0059(6) 0.0045(6) 0.0016(7)
N4 0.043(3) 0.041(3) 0.036(3) 0.007(2) 0.006(2) -0.001(3)
S3 0.0464(9) 0.0422(8) 0.0447(9) 0.0010(6) -0.0025(7) 0.0023(6)
N6 0.040(3) 0.037(2) 0.043(3) 0.004(2) 0.006(2) 0.001(2)
S4 0.0358(9) 0.0393(9) 0.0408(9) 0.0091(6) 0.0061(6) 0.0084(7)
N8 0.038(3) 0.030(3) 0.044(3) 0.002(2) -0.001(2) 0.008(2)
O1 0.057(4) 0.313(13) 0.259(12) 0.011(10) -0.014(5) -0.049(6)
O2 0.219(9) 0.169(8) 0.239(11) 0.125(8) 0.139(9) 0.055(7)
O3 0.154(7) 0.089(5) 0.327(14) 0.045(6) 0.063(8) 0.054(5)
O4 0.313(15) 0.311(17) 0.138(9) -0.098(9) -0.077(9) 0.075(12)
O5 0.138(5) 0.095(4) 0.055(3) -0.029(3) -0.008(3) 0.000(3)
O6 0.249(9) 0.081(4) 0.160(7) -0.015(4) 0.020(6) 0.074(5)
O7 0.192(7) 0.122(5) 0.091(4) 0.008(4) 0.066(4) -0.071(5)
O8 0.057(3) 0.254(9) 0.115(5) -0.040(5) -0.002(3) -0.054(4)
O9 0.046(3) 0.029(3) 0.017(3) 0.004(2) -0.003(2) -0.010(2)
N1 0.039(2) 0.048(2) 0.032(2) 0.0028(17) 0.0045(17) 0.0099(17)
N3 0.045(2) 0.047(2) 0.031(2) -0.0031(17) 0.0056(17) -0.0048(18)
N5 0.044(2) 0.042(2) 0.044(2) -0.0026(18) 0.0052(19) -0.0090(18)
N7 0.044(2) 0.043(2) 0.040(2) 0.0032(18) 0.0051(18) -0.0079(17)
C1 0.045(3) 0.065(3) 0.038(3) 0.007(2) 0.011(2) -0.010(2)
C2 0.053(3) 0.053(3) 0.036(3) 0.000(2) 0.004(2) -0.014(2)
C3 0.037(2) 0.039(2) 0.032(2) 0.0030(18) 0.0088(19) 0.0079(18)
C4 0.036(2) 0.040(2) 0.041(3) 0.006(2) 0.006(2) -0.0009(19)
C5 0.043(3) 0.040(2) 0.037(2) -0.003(2) 0.000(2) 0.002(2)
C6 0.042(2) 0.037(2) 0.031(2) 0.0016(19) 0.0059(19) 0.0095(19)
C7 0.043(3) 0.047(3) 0.063(3) 0.014(3) 0.028(3) 0.011(2)
C8 0.044(3) 0.047(3) 0.095(5) -0.019(3) -0.008(3) -0.001(2)
C9 0.068(4) 0.070(4) 0.033(3) -0.011(3) -0.001(3) 0.021(3)
C10 0.064(3) 0.053(3) 0.055(3) 0.019(3) 0.033(3) 0.019(3)
C11 0.044(3) 0.036(3) 0.080(4) -0.003(3) 0.006(3) -0.003(2)
C12 0.061(3) 0.047(3) 0.030(2) -0.005(2) -0.004(2) 0.024(2)
C13 0.052(3) 0.049(3) 0.042(3) 0.001(2) 0.014(2) 0.007(2)
C14 0.051(3) 0.041(3) 0.040(3) 0.003(2) 0.007(2) 0.004(2)
C15 0.034(2) 0.037(2) 0.034(2) 0.0016(18) 0.0059(18) -0.0090(18)
C16 0.035(2) 0.045(3) 0.040(3) 0.002(2) 0.009(2) -0.0004(19)
C17 0.042(3) 0.058(3) 0.033(2) 0.004(2) 0.005(2) -0.001(2)
C18 0.040(2) 0.037(2) 0.034(2) 0.002(2) 0.003(2) -0.0071(19)
C19 0.043(3) 0.045(3) 0.043(3) 0.002(2) 0.006(2) -0.011(2)
C20 0.059(3) 0.065(4) 0.058(4) 0.011(3) -0.010(3) -0.016(3)
C21 0.080(4) 0.082(4) 0.029(3) 0.004(3) 0.006(3) -0.034(4)
C22 0.072(4) 0.073(4) 0.057(4) -0.014(3) 0.026(3) -0.026(3)
C23 0.063(4) 0.065(4) 0.062(4) -0.001(3) 0.026(3) -0.004(3)
C24 0.047(3) 0.045(3) 0.037(2) 0.003(2) 0.005(2) -0.013(2)
C25 0.047(3) 0.041(3) 0.048(3) 0.007(2) 0.003(2) -0.002(2)
C26 0.039(2) 0.034(2) 0.052(3) -0.002(2) 0.007(2) -0.0011(19)
C27 0.038(2) 0.032(2) 0.043(3) -0.0054(19) 0.008(2) -0.0084(18)
C28 0.039(3) 0.046(3) 0.049(3) 0.000(2) -0.004(2) 0.005(2)
C29 0.041(3) 0.048(3) 0.047(3) -0.009(2) 0.005(2) 0.004(2)
C30 0.040(2) 0.029(2) 0.052(3) 0.000(2) 0.003(2) -0.0041(18)
C31 0.043(3) 0.044(3) 0.052(3) -0.002(2) 0.001(2) -0.014(2)
C32 0.053(3) 0.056(3) 0.056(3) 0.007(3) -0.009(3) -0.014(3)
C33 0.065(4) 0.079(4) 0.042(3) 0.005(3) 0.004(3) -0.035(3)
C34 0.059(3) 0.070(4) 0.061(4) -0.011(3) 0.022(3) -0.018(3)
C35 0.054(3) 0.056(3) 0.060(4) -0.001(3) 0.013(3) -0.005(3)
C36 0.046(3) 0.046(3) 0.040(3) 0.002(2) 0.004(2) -0.016(2)
C37 0.048(3) 0.037(2) 0.045(3) 0.005(2) -0.001(2) -0.002(2)
C38 0.047(3) 0.040(3) 0.045(3) 0.001(2) 0.004(2) 0.000(2)
C39 0.041(2) 0.039(2) 0.039(3) 0.002(2) 0.003(2) -0.0138(19)
C40 0.043(3) 0.060(3) 0.047(3) 0.015(3) 0.005(2) 0.012(2)
C41 0.043(3) 0.061(3) 0.053(3) 0.010(3) 0.013(2) 0.010(2)
C42 0.040(2) 0.039(2) 0.042(3) 0.002(2) 0.002(2) -0.011(2)
C43 0.040(3) 0.040(3) 0.055(3) -0.008(2) 0.009(2) -0.010(2)
C44 0.047(3) 0.039(3) 0.079(4) 0.015(3) -0.010(3) 0.001(2)
C45 0.070(4) 0.066(4) 0.036(3) 0.004(3) 0.002(3) -0.025(3)
C46 0.057(3) 0.060(3) 0.063(4) -0.020(3) 0.016(3) -0.002(3)
C47 0.047(3) 0.048(3) 0.080(4) -0.004(3) -0.001(3) 0.003(2)
C48 0.046(3) 0.044(3) 0.043(3) 0.004(2) -0.009(2) -0.012(2)
C49 0.028(5) 0.105(11) 0.083(10) -0.003(8) -0.011(6) 0.006(6)
C50 0.083(9) 0.093(10) 0.055(8) 0.022(7) 0.004(7) 0.008(8)

loop_
_atom_type_symbol
_atom_type_description
_atom_type_scat_dispersion_real
_atom_type_scat_dispersion_imag
_atom_type_scat_source
C C 0.0033 0.0016 'International Tables Vol C Tables 4.2.6.8 and 6.1.1.4'
H H 0.0000 0.0000 'International Tables Vol C Tables 4.2.6.8 and 6.1.1.4'
Ag Ag -0.8971 1.1015 'International Tables Vol C Tables 4.2.6.8 and 6.1.1.4'
N N 0.0061 0.0033 'International Tables Vol C Tables 4.2.6.8 and 6.1.1.4'
S S 0.1246 0.1234 'International Tables Vol C Tables 4.2.6.8 and 6.1.1.4'
Cl Cl 0.1484 0.1585 'International Tables Vol C Tables 4.2.6.8 and 6.1.1.4'
O O 0.0106 0.0060 'International Tables Vol C Tables 4.2.6.8 and 6.1.1.4'

loop_
_geom_angle_atom_site_label_1
_geom_angle_atom_site_label_2
_geom_angle_atom_site_label_3
_geom_angle
_geom_angle_site_symmetry_3
N1 Ag1 N3 178.92(15) .
N5 Ag2 N7 173.38(15) .
N5 Ag2 Ag2 98.08(11) 3_766
N7 Ag2 Ag2 87.22(10) 3_766
O1 Cl1 O3 121.6(7) .
O1 Cl1 O4 101.1(8) .
O3 Cl1 O4 108.2(7) .
O1 Cl1 O2 110.1(7) .
O3 Cl1 O2 112.4(5) .
O4 Cl1 O2 100.7(8) .
O8 Cl2 O7 111.0(5) .
O8 Cl2 O6 106.2(6) .
O7 Cl2 O6 109.4(5) .
O8 Cl2 O5 110.6(4) .
O7 Cl2 O5 109.1(4) .
O6 Cl2 O5 110.4(4) .
C7 S1 C6 83.8(3) .
C6 N2 C12 118.9(6) .
C12 S5 C6 76.3(3) .
C6 N9 C7 123.8(11) .
C19 S2 C18 87.5(2) .
C18 N4 C24 112.0(6) .
C24 S6 C18 79.9(6) .
C18 N10 C19 122(3) .
C31 S3 C30 88.2(3) .
C30 N6 C36 112.6(5) .
C36 S7 C30 77.6(9) .
C30 N11 C31 124(4) .
C43 S4 C42 86.0(3) .
C42 N8 C48 115.0(5) .
C48 S8 C42 74.0(4) .
C42 N12 C43 128.8(18) .
C49 O9 H9 109.5 .
C5 N1 C1 116.8(4) .
C5 N1 Ag1 125.6(3) .
C1 N1 Ag1 117.2(3) .
C17 N3 C13 118.0(4) .
C17 N3 Ag1 118.6(3) .
C13 N3 Ag1 123.2(3) .
C29 N5 C25 116.9(4) .
C29 N5 Ag2 118.3(3) .
C25 N5 Ag2 124.2(3) .
C37 N7 C41 118.4(4) .
C37 N7 Ag2 123.3(3) .
C41 N7 Ag2 117.1(4) .
N1 C1 C2 123.6(5) .
N1 C1 H1 118.2 .
C2 C1 H1 118.2 .
C1 C2 C3 118.8(5) .
C1 C2 H2 120.6 .
C3 C2 H2 120.6 .
C4 C3 C2 118.2(4) .
C4 C3 C6 121.4(4) .
C2 C3 C6 120.3(4) .
C3 C4 C5 118.9(4) .
C3 C4 H4 120.5 .
C5 C4 H4 120.5 .
N1 C5 C4 123.6(4) .
N1 C5 H5 118.2 .
C4 C5 H5 118.2 .
N9 C6 N2 101.7(8) .
N9 C6 C3 129.9(8) .
N2 C6 C3 128.2(5) .
N9 C6 S1 13.5(7) .
N2 C6 S1 114.5(4) .
C3 C6 S1 117.3(3) .
N9 C6 S5 116.7(7) .
N2 C6 S5 15.0(3) .
C3 C6 S5 113.2(3) .
S1 C6 S5 129.4(3) .
C8 C7 C12 120.3(5) .
C8 C7 N9 148.6(8) .
C12 C7 N9 91.0(7) .
C8 C7 S1 121.2(5) .
C12 C7 S1 118.5(5) .
N9 C7 S1 27.7(6) .
C9 C8 C7 118.2(5) .
C9 C8 H8 120.9 .
C7 C8 H8 120.9 .
C10 C9 C8 121.0(5) .
C10 C9 H9A 119.5 .
C8 C9 H9A 119.5 .
C11 C10 C9 122.1(5) .
C11 C10 H10 119.0 .
C9 C10 H10 119.0 .
C10 C11 C12 119.3(5) .
C10 C11 H11 120.4 .
C12 C11 H11 120.4 .
C11 C12 C7 119.1(5) .
C11 C12 N2 136.5(6) .
C7 C12 N2 104.4(5) .
C11 C12 S5 109.0(5) .
C7 C12 S5 131.9(5) .
N2 C12 S5 27.5(2) .
N3 C13 C14 122.9(5) .
N3 C13 H13 118.5 .
C14 C13 H13 118.5 .
C13 C14 C15 119.1(5) .
C13 C14 H14 120.4 .
C15 C14 H14 120.4 .
C16 C15 C14 117.6(4) .
C16 C15 C18 120.6(4) .
C14 C15 C18 121.8(4) .
C15 C16 C17 119.5(4) .
C15 C16 H16 120.3 .
C17 C16 H16 120.3 .
N3 C17 C16 122.8(5) .
N3 C17 H17 118.6 .
C16 C17 H17 118.6 .
N10 C18 N4 107(2) .
N10 C18 C15 128(2) .
N4 C18 C15 124.7(5) .
N10 C18 S2 9(2) .
N4 C18 S2 115.3(4) .
C15 C18 S2 120.0(4) .
N10 C18 S6 116(2) .
N4 C18 S6 9.4(4) .
C15 C18 S6 115.3(5) .
S2 C18 S6 124.6(4) .
C24 C19 C20 120.9(5) .
C24 C19 S2 112.7(4) .
C20 C19 S2 126.4(5) .
C24 C19 N10 86.4(18) .
C20 C19 N10 152.7(18) .
S2 C19 N10 26.4(17) .
C21 C20 C19 115.6(6) .
C21 C20 H20 122.2 .
C19 C20 H20 122.2 .
C22 C21 C20 122.3(5) .
C22 C21 H21 118.8 .
C20 C21 H21 118.8 .
C23 C22 C21 121.3(6) .
C23 C22 H22 119.3 .
C21 C22 H22 119.3 .
C22 C23 C24 118.5(6) .
C22 C23 H23 120.7 .
C24 C23 H23 120.7 .
C19 C24 C23 121.3(5) .
C19 C24 N4 112.5(5) .
C23 C24 N4 126.1(6) .
C19 C24 S6 135.3(6) .
C23 C24 S6 103.4(6) .
N4 C24 S6 22.8(4) .
N5 C25 C26 123.2(5) .
N5 C25 H25 118.4 .
C26 C25 H25 118.4 .
C27 C26 C25 119.3(4) .
C27 C26 H26 120.3 .
C25 C26 H26 120.3 .
C26 C27 C28 117.1(5) .
C26 C27 C30 122.2(4) .
C28 C27 C30 120.7(4) .
C29 C28 C27 119.4(5) .
C29 C28 H28 120.3 .
C27 C28 H28 120.3 .
N5 C29 C28 123.9(5) .
N5 C29 H29 118.0 .
C28 C29 H29 118.0 .
N11 C30 N6 105(3) .
N11 C30 C27 128(3) .
N6 C30 C27 125.4(5) .
N11 C30 S3 14(3) .
N6 C30 S3 114.7(4) .
C27 C30 S3 119.8(4) .
N11 C30 S7 117(3) .
N6 C30 S7 14.0(6) .
C27 C30 S7 111.9(7) .
S3 C30 S7 127.9(7) .
C36 C31 C32 121.1(5) .
C36 C31 S3 111.7(4) .
C32 C31 S3 127.2(5) .
C36 C31 N11 84(2) .
C32 C31 N11 154(2) .
S3 C31 N11 28(2) .
C33 C32 C31 117.1(6) .
C33 C32 H32 121.4 .
C31 C32 H32 121.4 .
C32 C33 C34 121.5(6) .
C32 C33 H33 119.2 .
C34 C33 H33 119.2 .
C35 C34 C33 120.8(6) .
C35 C34 H34 119.6 .
C33 C34 H34 119.6 .
C34 C35 C36 119.9(6) .
C34 C35 H35 120.0 .
C36 C35 H35 120.0 .
C35 C36 N6 127.7(5) .
C35 C36 C31 119.5(5) .
N6 C36 C31 112.8(5) .
C35 C36 S7 106.1(8) .
N6 C36 S7 22.1(6) .
C31 C36 S7 134.2(8) .
N7 C37 C38 122.7(5) .
N7 C37 H37 118.6 .
C38 C37 H37 118.6 .
C39 C38 C37 119.6(5) .
C39 C38 H38 120.2 .
C37 C38 H38 120.2 .
C38 C39 C40 117.2(5) .
C38 C39 C42 120.9(5) .
C40 C39 C42 121.9(4) .
C41 C40 C39 119.9(5) .
C41 C40 H40 120.0 .
C39 C40 H40 120.0 .
N7 C41 C40 122.2(5) .
N7 C41 H41 118.9 .
C40 C41 H41 118.9 .
N12 C42 N8 99.7(12) .
N12 C42 C39 134.6(12) .
N8 C42 C39 125.5(5) .
N12 C42 S4 15.6(11) .
N8 C42 S4 114.9(4) .
C39 C42 S4 119.6(4) .
N12 C42 S8 111.8(11) .
N8 C42 S8 12.1(3) .
C39 C42 S8 113.5(4) .
S4 C42 S8 126.8(3) .
C48 C43 C44 120.2(5) .
C48 C43 N12 86.1(10) .
C44 C43 N12 153.6(10) .
C48 C43 S4 114.0(4) .
C44 C43 S4 125.8(4) .
N12 C43 S4 28.1(9) .
C45 C44 C43 117.0(5) .
C45 C44 H44 121.5 .
C43 C44 H44 121.5 .
C46 C45 C44 121.4(5) .
C46 C45 H45 119.3 .
C44 C45 H45 119.3 .
C47 C46 C45 121.2(6) .
C47 C46 H46 119.4 .
C45 C46 H46 119.4 .
C46 C47 C48 120.6(5) .
C46 C47 H47 119.7 .
C48 C47 H47 119.7 .
C47 C48 C43 119.6(5) .
C47 C48 N8 130.4(5) .
C43 C48 N8 110.1(5) .
C47 C48 S8 101.3(5) .
C43 C48 S8 139.1(5) .
N8 C48 S8 29.1(3) .
O9 C49 C50 165.1(12) .
O9 C49 H49A 94.6 .
C50 C49 H49A 94.6 .
O9 C49 H49B 94.6 .
C50 C49 H49B 94.6 .
H49A C49 H49B 103.2 .
C49 C50 H50A 109.5 .
C49 C50 H50B 109.5 .
H50A C50 H50B 109.5 .
C49 C50 H50C 109.5 .
H50A C50 H50C 109.5 .
H50B C50 H50C 109.5 .

loop_
_geom_bond_atom_site_label_1
_geom_bond_atom_site_label_2
_geom_bond_distance
_geom_bond_site_symmetry_2
Ag1 N1 2.133(4) .
Ag1 N3 2.140(4) .
Ag2 N5 2.144(4) .
Ag2 N7 2.144(4) .
Ag2 Ag2 3.2110(8) 3_766
Cl1 O1 1.307(6) .
Cl1 O3 1.338(7) .
Cl1 O4 1.353(9) .
Cl1 O2 1.360(7) .
Cl2 O8 1.371(5) .
Cl2 O7 1.380(5) .
Cl2 O6 1.390(6) .
Cl2 O5 1.412(5) .
S1 C7 1.704(5) .
S1 C6 1.832(5) .
N2 C6 1.201(7) .
N2 C12 1.415(7) .
S5 C12 1.733(6) .
S5 C6 1.908(6) .
N9 C6 1.112(15) .
N9 C7 1.557(13) .
S2 C19 1.721(5) .
S2 C18 1.760(5) .
N4 C18 1.281(8) .
N4 C24 1.402(7) .
S6 C24 1.601(13) .
S6 C18 1.853(13) .
N10 C18 1.00(5) .
N10 C19 1.73(4) .
S3 C31 1.719(6) .
S3 C30 1.762(5) .
N6 C30 1.290(7) .
N6 C36 1.387(7) .
S7 C36 1.71(2) .
S7 C30 1.84(2) .
N11 C30 0.98(6) .
N11 C31 1.73(5) .
S4 C43 1.720(5) .
S4 C42 1.804(5) .
N8 C42 1.233(7) .
N8 C48 1.400(7) .
S8 C48 1.686(8) .
S8 C42 1.987(9) .
N12 C42 1.09(2) .
N12 C43 1.568(19) .
O9 C49 1.317(15) .
O9 H9 0.8300 .
N1 C5 1.330(6) .
N1 C1 1.332(7) .
N3 C17 1.327(6) .
N3 C13 1.338(6) .
N5 C29 1.337(7) .
N5 C25 1.339(6) .
N7 C37 1.328(6) .
N7 C41 1.340(7) .
C1 C2 1.376(7) .
C1 H1 0.9400 .
C2 C3 1.379(7) .
C2 H2 0.9400 .
C3 C4 1.375(7) .
C3 C6 1.485(6) .
C4 C5 1.378(7) .
C4 H4 0.9400 .
C5 H5 0.9400 .
C7 C8 1.388(9) .
C7 C12 1.406(8) .
C8 C9 1.369(9) .
C8 H8 0.9400 .
C9 C10 1.361(9) .
C9 H9A 0.9400 .
C10 C11 1.345(8) .
C10 H10 0.9400 .
C11 C12 1.385(8) .
C11 H11 0.9400 .
C13 C14 1.376(7) .
C13 H13 0.9400 .
C14 C15 1.394(7) .
C14 H14 0.9400 .
C15 C16 1.381(7) .
C15 C18 1.463(6) .
C16 C17 1.384(6) .
C16 H16 0.9400 .
C17 H17 0.9400 .
C19 C24 1.363(7) .
C19 C20 1.414(8) .
C20 C21 1.408(9) .
C20 H20 0.9400 .
C21 C22 1.356(9) .
C21 H21 0.9400 .
C22 C23 1.354(9) .
C22 H22 0.9400 .
C23 C24 1.392(8) .
C23 H23 0.9400 .
C25 C26 1.388(7) .
C25 H25 0.9400 .
C26 C27 1.386(7) .
C26 H26 0.9400 .
C27 C28 1.401(7) .
C27 C30 1.457(7) .
C28 C29 1.367(7) .
C28 H28 0.9400 .
C29 H29 0.9400 .
C31 C36 1.391(7) .
C31 C32 1.413(8) .
C32 C33 1.368(9) .
C32 H32 0.9400 .
C33 C34 1.388(9) .
C33 H33 0.9400 .
C34 C35 1.355(8) .
C34 H34 0.9400 .
C35 C36 1.377(8) .
C35 H35 0.9400 .
C37 C38 1.385(7) .
C37 H37 0.9400 .
C38 C39 1.381(7) .
C38 H38 0.9400 .
C39 C40 1.395(7) .
C39 C42 1.459(7) .
C40 C41 1.375(7) .
C40 H40 0.9400 .
C41 H41 0.9400 .
C43 C48 1.384(7) .
C43 C44 1.407(8) .
C44 C45 1.390(9) .
C44 H44 0.9400 .
C45 C46 1.353(9) .
C45 H45 0.9400 .
C46 C47 1.336(9) .
C46 H46 0.9400 .
C47 C48 1.373(8) .
C47 H47 0.9400 .
C49 C50 1.508(19) .
C49 H49A 0.9800 .
C49 H49B 0.9800 .
C50 H50A 0.9700 .
C50 H50B 0.9700 .
C50 H50C 0.9700 .
